data_4519042
loop_
_publ_author_name
'Khan, Sheeba'
'Mandal, Sanjay K.'

_publ_section_title
;
 Luminescent 2D Pillared-Bilayer Metal-Organic Coordination Networks for
 Selective Sensing of ReO<sub>4</sub><sup>-</sup> in Water.
;
_journal_issue 38
_journal_name_full 'ACS applied materials &amp; interfaces'
_journal_page_first 45465
_journal_page_last 45474
_journal_paper_doi 10.1021/acsami.1c11606
_journal_volume 13
_journal_year 2021
_chemical_formula_moiety 'C27 H22 Cu N6 O5, 2(H2 O), 2(C H4 O)'
_chemical_formula_sum 'C29 H34 Cu N6 O9'
_chemical_formula_weight 674.13
_space_group_crystal_system triclinic
_space_group_IT_number 2
_space_group_name_Hall '-P 1'
_space_group_name_H-M_alt 'P -1'
_atom_sites_solution_hydrogens geom
_atom_sites_solution_primary dual
_audit_creation_date 2020-05-06
_audit_creation_method
;
Olex2 1.2
(compiled 2018.05.29 svn.r3508 for OlexSys, GUI svn.r5506)
;
_cell_angle_alpha 66.568(2)
_cell_angle_beta 89.136(3)
_cell_angle_gamma 77.055(2)
_cell_formula_units_Z 2
_cell_length_a 8.5562(11)
_cell_length_b 13.0648(17)
_cell_length_c 15.133(2)
_cell_measurement_reflns_used 5363
_cell_measurement_temperature 100.15
_cell_measurement_theta_max 22.54
_cell_measurement_theta_min 2.45
_cell_volume 1507.5(3)
_computing_cell_refinement 'SAINT v8.34A (Bruker, 2013)'
_computing_data_collection 'APEX2 2013.4_1 (Bruker AXS Inc., 2013)'
_computing_data_reduction 'SAINT v8.34A (Bruker, 2013)'
_computing_molecular_graphics 'Olex2 (Dolomanov et al., 2009)'
_computing_publication_material 'Olex2 (Dolomanov et al., 2009)'
_computing_structure_refinement 'ShelXL (Sheldrick, 2015)'
_computing_structure_solution 'ShelXT (Sheldrick, 2015)'
_diffrn_ambient_temperature 100.15
_diffrn_detector 'CCD area detector'
_diffrn_detector_area_resol_mean 8
_diffrn_detector_type 'APEX II CCD 4K area detector'
_diffrn_measured_fraction_theta_full 0.996
_diffrn_measured_fraction_theta_max 0.996
_diffrn_measurement_device 'four-circle diffractometer'
_diffrn_measurement_device_type 'Bruker Kappa APEX II'
_diffrn_measurement_method '\f and \w scans'
_diffrn_radiation_monochromator graphite
_diffrn_radiation_probe x-ray
_diffrn_radiation_type MoK\a
_diffrn_radiation_wavelength 0.71073
_diffrn_reflns_av_R_equivalents 0.1036
_diffrn_reflns_av_unetI/netI 0.0789
_diffrn_reflns_Laue_measured_fraction_full 0.996
_diffrn_reflns_Laue_measured_fraction_max 0.996
_diffrn_reflns_limit_h_max 10
_diffrn_reflns_limit_h_min -10
_diffrn_reflns_limit_k_max 15
_diffrn_reflns_limit_k_min -15
_diffrn_reflns_limit_l_max 18
_diffrn_reflns_limit_l_min -18
_diffrn_reflns_number 28455
_diffrn_reflns_point_group_measured_fraction_full 0.996
_diffrn_reflns_point_group_measured_fraction_max 0.996
_diffrn_reflns_theta_full 25.102
_diffrn_reflns_theta_max 25.102
_diffrn_reflns_theta_min 2.651
_diffrn_source 'sealed X-ray tube'
_diffrn_source_target Mo
_exptl_absorpt_coefficient_mu 0.789
_exptl_absorpt_correction_T_max 0.7452
_exptl_absorpt_correction_T_min 0.6512
_exptl_absorpt_correction_type multi-scan
_exptl_absorpt_process_details 'SADABS-2014/5 (Bruker,2014/5) was used for absorption correction.'
_exptl_crystal_colour 'clear light brown'
_exptl_crystal_colour_lustre clear
_exptl_crystal_colour_modifier light
_exptl_crystal_colour_primary brown
_exptl_crystal_density_diffrn 1.485
_exptl_crystal_description plate
_exptl_crystal_F_000 702
_exptl_crystal_size_max 0.23
_exptl_crystal_size_mid 0.18
_exptl_crystal_size_min 0.13
_refine_diff_density_max 0.685
_refine_diff_density_min -0.730
_refine_diff_density_rms 0.082
_refine_ls_extinction_method none
_refine_ls_goodness_of_fit_ref 0.967
_refine_ls_hydrogen_treatment constr
_refine_ls_matrix_type full
_refine_ls_number_parameters 352
_refine_ls_number_reflns 5357
_refine_ls_number_restraints 0
_refine_ls_restrained_S_all 0.967
_refine_ls_R_factor_all 0.0683
_refine_ls_R_factor_gt 0.0481
_refine_ls_shift/su_max 0.000
_refine_ls_shift/su_mean 0.000
_refine_ls_structure_factor_coef Fsqd
_refine_ls_weighting_details 'w=1/[\s^2^(Fo^2^)+(0.0713P)^2^] where P=(Fo^2^+2Fc^2^)/3'
_refine_ls_weighting_scheme calc
_refine_ls_wR_factor_gt 0.1211
_refine_ls_wR_factor_ref 0.1282
_reflns_Friedel_coverage 0.000
_reflns_number_gt 3864
_reflns_number_total 5357
_reflns_threshold_expression 'I > 2\s(I)'
_cod_data_source_file am1c11606_si_002.cif
_cod_data_source_block 1
_cod_database_code 4519042
_shelx_shelxl_version_number 2014/7
_shelx_space_group_comment
;
The symmetry employed for this shelxl refinement is uniquely defined
by the following loop, which should always be used as a source of
symmetry information in preference to the above space-group names.
They are only intended as comments.
;
_shelx_estimated_absorpt_t_max 0.862
_shelx_estimated_absorpt_t_min 0.862
_olex2_refinement_description
;
1. Fixed Uiso
 At 1.2 times of:
  All C(H) groups, All C(H,H) groups, All N(H) groups
2.a Secondary CH2 refined with riding coordinates:
 C16(H16A,H16B), C21(H21A,H21B)
2.b Aromatic/amide H refined with riding coordinates:
 N4(H4), N5(H5), C1(H1), C2(H2), C9(H9), C10(H10), C11(H11), C13(H13),
 C14(H14), C15(H15), C18(H18), C19(H19), C20(H20), C22(H22), C23(H23), C25(H25),
  C26(H26), C27(H27)
;
_olex2_submission_special_instructions 'No special instructions were received'

loop_
_space_group_symop_operation_xyz
'x, y, z'
'-x, -y, -z'

loop_
_atom_site_label
_atom_site_type_symbol
_atom_site_fract_x
_atom_site_fract_y
_atom_site_fract_z
_atom_site_U_iso_or_equiv
_atom_site_adp_type
_atom_site_occupancy
_atom_site_site_symmetry_order
_atom_site_calc_flag
_atom_site_refinement_flags_posn
_atom_site_refinement_flags_adp
_atom_site_refinement_flags_occupancy
_atom_site_disorder_assembly
_atom_site_disorder_group
Cu1 Cu 0.55100(5) 0.10223(3) 0.86259(3) 0.01881(15) Uani 1 1 d . . . . .
O1 O 0.2678(3) 0.89482(19) 0.22166(17) 0.0219(6) Uani 1 1 d . . . . .
O2 O 0.2701(3) -0.01428(19) 1.00942(17) 0.0229(6) Uani 1 1 d . . . . .
O3 O 0.3291(3) 0.13702(19) 0.88852(18) 0.0266(6) Uani 1 1 d . . . . .
O4 O 0.0356(3) 0.27024(19) 0.98267(18) 0.0255(6) Uani 1 1 d . . . . .
O5 O 0.4764(3) 0.8009(2) 0.33165(19) 0.0361(7) Uani 1 1 d . . . . .
N1 N 0.4676(4) 0.6617(2) 0.8160(2) 0.0268(7) Uani 1 1 d . . . . .
N2 N 0.5488(4) 0.5711(2) 0.8801(2) 0.0245(7) Uani 1 1 d . . . . .
N3 N 0.5543(3) 0.2563(2) 0.8644(2) 0.0197(7) Uani 1 1 d . . . . .
N4 N 0.0197(3) 0.2498(2) 0.8420(2) 0.0229(7) Uani 1 1 d . . . . .
H4 H -0.0039 0.2818 0.7790 0.027 Uiso 1 1 calc R . . . .
N5 N -0.0398(4) 0.7939(2) 0.7056(2) 0.0346(8) Uani 1 1 d . . . . .
H5 H -0.0106 0.8279 0.7403 0.041 Uiso 1 1 calc R . . . .
N6 N 0.5211(3) 0.9583(2) 0.8494(2) 0.0196(7) Uani 1 1 d . . . . .
C1 C 0.6313(4) 0.8577(3) 0.8920(2) 0.0196(8) Uani 1 1 d . . . . .
H1 H 0.7207 0.8551 0.9300 0.024 Uiso 1 1 calc R . . . .
C2 C 0.0477(4) 0.5004(3) 0.8883(3) 0.0238(8) Uani 1 1 d . . . . .
H2 H 0.0870 0.4606 0.9544 0.029 Uiso 1 1 calc R . . . .
C3 C 0.5402(4) 0.4684(3) 0.8697(3) 0.0227(8) Uani 1 1 d . . . . .
C4 C 0.0078(4) 0.4387(3) 0.8381(2) 0.0207(8) Uani 1 1 d . . . . .
C5 C -0.0237(5) 0.6777(3) 0.7473(3) 0.0257(9) Uani 1 1 d . . . . .
C6 C 0.4916(4) 0.7609(3) 0.8296(3) 0.0213(8) Uani 1 1 d . . . . .
C7 C 0.2336(4) 0.0772(3) 0.9363(3) 0.0205(8) Uani 1 1 d . . . . .
C8 C 0.0230(4) 0.3136(3) 0.8935(3) 0.0223(8) Uani 1 1 d . . . . .
C9 C 0.3950(4) 0.9593(3) 0.7970(3) 0.0251(9) Uani 1 1 d . . . . .
H9 H 0.3161 1.0294 0.7667 0.030 Uiso 1 1 calc R . . . .
C10 C 0.0317(4) 0.6167(3) 0.8445(3) 0.0271(9) Uani 1 1 d . . . . .
H10 H 0.0586 0.6562 0.8807 0.032 Uiso 1 1 calc R . . . .
C11 C 0.6203(4) 0.7588(3) 0.8830(3) 0.0209(8) Uani 1 1 d . . . . .
H11 H 0.7012 0.6899 0.9136 0.025 Uiso 1 1 calc R . . . .
C12 C 0.2183(5) 0.8435(3) 0.3874(3) 0.0261(9) Uani 1 1 d . . . . .
C13 C -0.0437(5) 0.4982(3) 0.7419(3) 0.0310(9) Uani 1 1 d . . . . .
H13 H -0.0679 0.4577 0.7058 0.037 Uiso 1 1 calc R . . . .
C14 C 0.4339(5) 0.4587(3) 0.8073(3) 0.0324(10) Uani 1 1 d . . . . .
H14 H 0.3557 0.5238 0.7653 0.039 Uiso 1 1 calc R . . . .
C15 C 0.6530(4) 0.2670(3) 0.9260(3) 0.0235(8) Uani 1 1 d . . . . .
H15 H 0.7296 0.2005 0.9677 0.028 Uiso 1 1 calc R . . . .
C16 C -0.1031(5) 0.8625(3) 0.6067(3) 0.0343(10) Uani 1 1 d . . . . .
H16A H -0.1336 0.9442 0.5971 0.041 Uiso 1 1 calc R . . . .
H16B H -0.2022 0.8408 0.5953 0.041 Uiso 1 1 calc R . . . .
C17 C 0.0122(5) 0.8508(3) 0.5319(3) 0.0275(9) Uani 1 1 d . . . . .
C18 C 0.6484(4) 0.3710(3) 0.9317(3) 0.0241(8) Uani 1 1 d . . . . .
H18 H 0.7187 0.3751 0.9776 0.029 Uiso 1 1 calc R . . . .
C19 C 0.0524(5) 0.8736(3) 0.3676(3) 0.0335(10) Uani 1 1 d . . . . .
H19 H 0.0082 0.8926 0.3043 0.040 Uiso 1 1 calc R . . . .
C20 C 0.3739(4) 0.8638(3) 0.7847(3) 0.0275(9) Uani 1 1 d . . . . .
H20 H 0.2831 0.8676 0.7472 0.033 Uiso 1 1 calc R . . . .
C21 C 0.0574(4) 0.1254(3) 0.8961(3) 0.0228(8) Uani 1 1 d . . . . .
H21A H 0.0340 0.0890 0.8532 0.027 Uiso 1 1 calc R . . . .
H21B H -0.0125 0.1059 0.9502 0.027 Uiso 1 1 calc R . . . .
C22 C 0.4448(5) 0.3513(3) 0.8077(3) 0.0310(9) Uani 1 1 d . . . . .
H22 H 0.3707 0.3442 0.7657 0.037 Uiso 1 1 calc R . . . .
C23 C -0.0495(5) 0.8764(3) 0.4394(3) 0.0318(9) Uani 1 1 d . . . . .
H23 H -0.1627 0.8960 0.4249 0.038 Uiso 1 1 calc R . . . .
C24 C 0.3303(5) 0.8442(3) 0.3102(3) 0.0266(9) Uani 1 1 d . . . . .
C25 C 0.1758(5) 0.8177(3) 0.5524(3) 0.0369(10) Uani 1 1 d . . . . .
H25 H 0.2192 0.7969 0.6163 0.044 Uiso 1 1 calc R . . . .
C26 C 0.2799(5) 0.8141(3) 0.4812(3) 0.0361(10) Uani 1 1 d . . . . .
H26 H 0.3930 0.7914 0.4968 0.043 Uiso 1 1 calc R . . . .
C27 C -0.0611(5) 0.6160(3) 0.6960(3) 0.0364(10) Uani 1 1 d . . . . .
H27 H -0.0986 0.6553 0.6296 0.044 Uiso 1 1 calc R . . . .

loop_
_atom_site_aniso_label
_atom_site_aniso_U_11
_atom_site_aniso_U_22
_atom_site_aniso_U_33
_atom_site_aniso_U_23
_atom_site_aniso_U_13
_atom_site_aniso_U_12
Cu1 0.0293(3) 0.0095(2) 0.0249(3) -0.01235(19) 0.00755(18) -0.00877(18)
O1 0.0373(15) 0.0137(12) 0.0188(15) -0.0093(11) 0.0072(11) -0.0089(11)
O2 0.0323(14) 0.0124(13) 0.0276(15) -0.0106(12) 0.0033(11) -0.0079(11)
O3 0.0322(14) 0.0140(13) 0.0415(17) -0.0158(12) 0.0143(12) -0.0126(11)
O4 0.0383(15) 0.0172(13) 0.0198(15) -0.0067(11) 0.0025(12) -0.0059(11)
O5 0.0393(17) 0.0316(16) 0.0345(17) -0.0151(13) 0.0075(13) -0.0002(13)
N1 0.0340(18) 0.0152(16) 0.039(2) -0.0176(16) 0.0050(15) -0.0093(14)
N2 0.0327(18) 0.0131(16) 0.036(2) -0.0159(15) 0.0049(15) -0.0100(14)
N3 0.0246(16) 0.0129(15) 0.0258(18) -0.0104(14) 0.0089(13) -0.0080(13)
N4 0.0368(18) 0.0148(15) 0.0168(17) -0.0053(13) -0.0026(13) -0.0075(13)
N5 0.075(3) 0.0163(17) 0.0169(18) -0.0091(14) 0.0092(17) -0.0150(16)
N6 0.0241(16) 0.0147(15) 0.0259(18) -0.0129(14) 0.0030(13) -0.0071(13)
C1 0.0243(19) 0.0170(18) 0.022(2) -0.0110(16) 0.0036(15) -0.0085(15)
C2 0.034(2) 0.020(2) 0.017(2) -0.0081(16) 0.0023(16) -0.0048(16)
C3 0.030(2) 0.0133(18) 0.032(2) -0.0155(17) 0.0086(17) -0.0087(16)
C4 0.029(2) 0.0154(18) 0.020(2) -0.0086(16) 0.0085(16) -0.0084(15)
C5 0.045(2) 0.0169(19) 0.020(2) -0.0106(17) 0.0154(18) -0.0114(17)
C6 0.031(2) 0.0123(18) 0.027(2) -0.0121(16) 0.0058(17) -0.0107(15)
C7 0.033(2) 0.0146(19) 0.026(2) -0.0177(18) 0.0060(17) -0.0107(16)
C8 0.025(2) 0.0172(19) 0.028(2) -0.0106(17) 0.0041(16) -0.0075(15)
C9 0.033(2) 0.0147(19) 0.031(2) -0.0128(17) -0.0007(17) -0.0037(16)
C10 0.044(2) 0.020(2) 0.024(2) -0.0151(18) 0.0074(18) -0.0105(18)
C11 0.031(2) 0.0111(17) 0.025(2) -0.0105(16) 0.0030(16) -0.0074(15)
C12 0.047(2) 0.0125(18) 0.021(2) -0.0073(16) 0.0066(18) -0.0090(17)
C13 0.056(3) 0.019(2) 0.023(2) -0.0115(17) 0.0010(19) -0.0112(18)
C14 0.043(2) 0.0147(19) 0.042(3) -0.0136(19) -0.006(2) -0.0067(17)
C15 0.026(2) 0.0175(19) 0.033(2) -0.0144(17) 0.0081(17) -0.0090(16)
C16 0.064(3) 0.016(2) 0.023(2) -0.0095(17) 0.013(2) -0.0085(19)
C17 0.050(3) 0.0113(18) 0.021(2) -0.0057(16) 0.0101(18) -0.0081(17)
C18 0.027(2) 0.021(2) 0.034(2) -0.0190(18) 0.0050(17) -0.0097(16)
C19 0.051(3) 0.036(2) 0.022(2) -0.0155(19) 0.0075(19) -0.021(2)
C20 0.032(2) 0.024(2) 0.034(2) -0.0196(19) -0.0037(18) -0.0068(17)
C21 0.032(2) 0.0129(18) 0.027(2) -0.0099(16) -0.0001(16) -0.0096(16)
C22 0.043(2) 0.021(2) 0.036(2) -0.0159(19) -0.0037(19) -0.0105(18)
C23 0.042(2) 0.029(2) 0.026(2) -0.0106(19) 0.0078(19) -0.0139(19)
C24 0.044(3) 0.0111(18) 0.031(2) -0.0132(18) 0.0098(19) -0.0101(17)
C25 0.055(3) 0.029(2) 0.020(2) -0.0101(18) -0.0027(19) 0.003(2)
C26 0.042(2) 0.033(2) 0.028(2) -0.0106(19) 0.0032(19) -0.0004(19)
C27 0.074(3) 0.021(2) 0.015(2) -0.0072(17) 0.001(2) -0.013(2)

loop_
_atom_type_symbol
_atom_type_description
_atom_type_scat_dispersion_real
_atom_type_scat_dispersion_imag
_atom_type_scat_source
C C 0.0033 0.0016 'International Tables Vol C Tables 4.2.6.8 and 6.1.1.4'
H H 0.0000 0.0000 'International Tables Vol C Tables 4.2.6.8 and 6.1.1.4'
Cu Cu 0.3201 1.2651 'International Tables Vol C Tables 4.2.6.8 and 6.1.1.4'
N N 0.0061 0.0033 'International Tables Vol C Tables 4.2.6.8 and 6.1.1.4'
O O 0.0106 0.0060 'International Tables Vol C Tables 4.2.6.8 and 6.1.1.4'

loop_
_geom_angle_atom_site_label_1
_geom_angle_atom_site_label_2
_geom_angle_atom_site_label_3
_geom_angle
_geom_angle_site_symmetry_1
_geom_angle_site_symmetry_3
_geom_angle_publ_flag
O1 Cu1 O2 88.69(9) 2_666 2_657 ?
O1 Cu1 N3 93.32(10) 2_666 . ?
O1 Cu1 N6 88.85(10) 2_666 1_545 ?
O3 Cu1 O1 154.86(11) . 2_666 ?
O3 Cu1 O2 116.36(10) . 2_657 ?
O3 Cu1 N3 85.04(10) . . ?
O3 Cu1 N6 89.99(10) . 1_545 ?
N3 Cu1 O2 89.93(10) . 2_657 ?
N3 Cu1 N6 172.62(12) . 1_545 ?
N6 Cu1 O2 97.17(10) 1_545 2_657 ?
C24 O1 Cu1 107.0(2) . 2_666 ?
C7 O2 Cu1 140.0(2) . 2_657 ?
C7 O3 Cu1 134.4(2) . . ?
N2 N1 C6 110.6(3) . . ?
N1 N2 C3 114.8(3) . . ?
C15 N3 Cu1 122.6(2) . . ?
C15 N3 C22 117.3(3) . . ?
C22 N3 Cu1 119.9(2) . . ?
C8 N4 C21 116.6(3) . . ?
C5 N5 C16 122.2(3) . . ?
C1 N6 Cu1 120.5(2) . 1_565 ?
C9 N6 Cu1 122.2(2) . 1_565 ?
C9 N6 C1 117.3(3) . . ?
N6 C1 C11 123.1(3) . . ?
C10 C2 C4 121.7(3) . . ?
C14 C3 N2 126.5(3) . . ?
C18 C3 N2 114.2(3) . . ?
C18 C3 C14 119.2(3) . . ?
C2 C4 C8 117.4(3) . . ?
C13 C4 C2 117.7(3) . . ?
C13 C4 C8 124.9(3) . . ?
N5 C5 C10 119.5(3) . . ?
N5 C5 C27 122.6(3) . . ?
C10 C5 C27 117.9(3) . . ?
C11 C6 N1 123.7(3) . . ?
C11 C6 C20 119.5(3) . . ?
C20 C6 N1 116.9(3) . . ?
O2 C7 O3 126.7(3) . . ?
O2 C7 C21 118.7(3) . . ?
O3 C7 C21 114.6(3) . . ?
O4 C8 N4 121.6(3) . . ?
O4 C8 C4 121.3(3) . . ?
N4 C8 C4 117.2(3) . . ?
N6 C9 C20 123.4(3) . . ?
C2 C10 C5 120.7(3) . . ?
C6 C11 C1 119.1(3) . . ?
C19 C12 C24 121.5(4) . . ?
C19 C12 C26 118.5(3) . . ?
C26 C12 C24 120.0(4) . . ?
C4 C13 C27 121.6(3) . . ?
C3 C14 C22 117.9(4) . . ?
N3 C15 C18 122.7(3) . . ?
N5 C16 C17 114.6(3) . . ?
C23 C17 C16 119.2(4) . . ?
C25 C17 C16 122.1(4) . . ?
C25 C17 C23 118.7(4) . . ?
C3 C18 C15 119.0(3) . . ?
C12 C19 C23 120.7(4) . . ?
C9 C20 C6 117.6(3) . . ?
N4 C21 C7 112.0(3) . . ?
N3 C22 C14 123.8(4) . . ?
C17 C23 C19 120.7(4) . . ?
O1 C24 C12 116.9(3) . . ?
O5 C24 O1 122.6(3) . . ?
O5 C24 C12 120.4(4) . . ?
C17 C25 C26 121.3(4) . . ?
C12 C26 C25 120.1(4) . . ?
C13 C27 C5 120.4(4) . . ?

loop_
_geom_bond_atom_site_label_1
_geom_bond_atom_site_label_2
_geom_bond_distance
_geom_bond_site_symmetry_2
_geom_bond_publ_flag
Cu1 O1 1.989(2) 2_666 ?
Cu1 O2 2.224(2) 2_657 ?
Cu1 O3 1.923(2) . ?
Cu1 N3 2.031(3) . ?
Cu1 N6 2.039(3) 1_545 ?
O1 Cu1 1.989(2) 2_666 ?
O1 C24 1.295(4) . ?
O2 Cu1 2.224(2) 2_657 ?
O2 C7 1.242(4) . ?
O3 C7 1.273(4) . ?
O4 C8 1.234(4) . ?
O5 C24 1.240(4) . ?
N1 N2 1.251(4) . ?
N1 C6 1.449(4) . ?
N2 C3 1.429(4) . ?
N3 C15 1.335(5) . ?
N3 C22 1.345(5) . ?
N4 C8 1.352(4) . ?
N4 C21 1.460(4) . ?
N5 C5 1.366(4) . ?
N5 C16 1.440(5) . ?
N6 Cu1 2.039(3) 1_565 ?
N6 C1 1.349(4) . ?
N6 C9 1.343(4) . ?
C1 C11 1.376(4) . ?
C2 C4 1.401(5) . ?
C2 C10 1.369(5) . ?
C3 C14 1.382(5) . ?
C3 C18 1.380(5) . ?
C4 C8 1.486(5) . ?
C4 C13 1.373(5) . ?
C5 C10 1.394(5) . ?
C5 C27 1.405(5) . ?
C6 C11 1.364(5) . ?
C6 C20 1.404(5) . ?
C7 C21 1.529(5) . ?
C9 C20 1.382(5) . ?
C12 C19 1.388(5) . ?
C12 C24 1.499(5) . ?
C12 C26 1.392(5) . ?
C13 C27 1.387(5) . ?
C14 C22 1.382(5) . ?
C15 C18 1.387(5) . ?
C16 C17 1.521(5) . ?
C17 C23 1.386(5) . ?
C17 C25 1.371(6) . ?
C19 C23 1.389(5) . ?
C25 C26 1.396(5) . ?

loop_
_smtbx_masks_void_nr
_smtbx_masks_void_average_x
_smtbx_masks_void_average_y
_smtbx_masks_void_average_z
_smtbx_masks_void_volume
_smtbx_masks_void_count_electrons
_smtbx_masks_void_content
1 -0.026 0.087 0.149 10.0 8.9 ?
2 0.026 -0.087 0.851 10.0 8.9 ?
3 -0.606 0.613 0.500 329.4 106.0 ?
